data_4314074
loop_
_publ_author_name
'Theodore A. Betley'
'Jonas C. Peters'

_publ_section_title
;
 The Strong-Field Tripodal Phosphine Donor, [PhB(CH2PiPr2)3]-, Provides
 Access to Electronically and Coordinatively Unsaturated Transition Metal
 Complexes
;
_journal_name_full 'Inorganic Chemistry'
_journal_page_first 5074
_journal_page_last 5084
_journal_paper_doi 10.1021/ic0343096
_journal_volume 42
_journal_year 2003
_chemical_formula_sum 'C27 H53 B Cl Co O2.17 P3'
_chemical_formula_weight 610.51
_chemical_name_systematic
; 
 ? 
;
_space_group_IT_number 2
_symmetry_cell_setting triclinic
_symmetry_space_group_name_Hall '-P 1'
_symmetry_space_group_name_H-M 'P -1'
_atom_sites_solution_hydrogens geom
_atom_sites_solution_primary direct
_atom_sites_solution_secondary difmap
_audit_creation_method SHELXL-97
_cell_angle_alpha 73.695(2)
_cell_angle_beta 71.296(2)
_cell_angle_gamma 63.149(2)
_cell_formula_units_Z 2
_cell_length_a 11.7012(10)
_cell_length_b 12.4231(11)
_cell_length_c 13.0885(12)
_cell_measurement_temperature 96(2)
_cell_volume 1586.9(2)
_computing_cell_refinement 'Bruker XSCANS'
_computing_data_collection 'Bruker XSCANS'
_computing_data_reduction 'Bruker SHELXTL'
_computing_molecular_graphics 'Bruker SHELXTL'
_computing_publication_material 'Bruker SHELXTL'
_computing_structure_refinement 'SHELXL-97 (Sheldrick, 1997)'
_computing_structure_solution 'SHELXS-97 (Sheldrick, 1990)'
_diffrn_ambient_temperature 96(2)
_diffrn_measured_fraction_theta_full 0.852
_diffrn_measured_fraction_theta_max 0.852
_diffrn_measurement_device_type 'Bruker P4'
_diffrn_measurement_method '\w scans'
_diffrn_radiation_monochromator graphite
_diffrn_radiation_source 'fine-focus sealed tube'
_diffrn_radiation_type MoK\a
_diffrn_radiation_wavelength 0.71073
_diffrn_reflns_av_R_equivalents 0.0343
_diffrn_reflns_av_sigmaI/netI 0.0389
_diffrn_reflns_limit_h_max 13
_diffrn_reflns_limit_h_min -14
_diffrn_reflns_limit_k_max 15
_diffrn_reflns_limit_k_min -14
_diffrn_reflns_limit_l_max 17
_diffrn_reflns_limit_l_min -15
_diffrn_reflns_number 9818
_diffrn_reflns_theta_full 28.45
_diffrn_reflns_theta_max 28.45
_diffrn_reflns_theta_min 1.66
_exptl_absorpt_coefficient_mu 0.799
_exptl_absorpt_correction_type none
_exptl_crystal_colour blue
_exptl_crystal_density_diffrn 1.278
_exptl_crystal_density_method 'not measured'
_exptl_crystal_description cubes
_exptl_crystal_F_000 653
_exptl_crystal_size_max 0.37
_exptl_crystal_size_mid 0.26
_exptl_crystal_size_min 0.23
_refine_diff_density_max 1.613
_refine_diff_density_min -1.118
_refine_diff_density_rms 0.086
_refine_ls_extinction_method none
_refine_ls_goodness_of_fit_ref 1.742
_refine_ls_hydrogen_treatment mixed
_refine_ls_matrix_type full
_refine_ls_number_parameters 347
_refine_ls_number_reflns 6837
_refine_ls_number_restraints 0
_refine_ls_restrained_S_all 1.742
_refine_ls_R_factor_all 0.0568
_refine_ls_R_factor_gt 0.0488
_refine_ls_shift/su_max 0.058
_refine_ls_shift/su_mean 0.005
_refine_ls_structure_factor_coef Fsqd
_refine_ls_weighting_details 'calc w=1/[\s^2^(Fo^2^)+(0.0400P)^2^+0.0000P] where P=(Fo^2^+2Fc^2^)/3'
_refine_ls_weighting_scheme calc
_refine_ls_wR_factor_gt 0.1225
_refine_ls_wR_factor_ref 0.1252
_reflns_number_gt 5854
_reflns_number_total 6837
_reflns_threshold_expression >2sigma(I)
_cod_data_source_file ic0343096si20030321_123039_5.cif
_cod_data_source_block tab28
_cod_depositor_comments
;
The following automatic conversions were performed:

'_symmetry_cell_setting' value 'Triclinic' changed to 'triclinic'
according to the built-in table from CIF Core dictionary named
'cif_core.dic' version 2.4.1 from 2010-06-29.

Automatic conversion script
Id: cif_fix_values 1646 2011-03-28 12:23:43Z adriana 
;
_cod_database_code 4314074

loop_
_symmetry_equiv_pos_as_xyz
'x, y, z'
'-x, -y, -z'

loop_
_atom_site_label
_atom_site_type_symbol
_atom_site_fract_x
_atom_site_fract_y
_atom_site_fract_z
_atom_site_U_iso_or_equiv
_atom_site_adp_type
_atom_site_occupancy
_atom_site_symmetry_multiplicity
_atom_site_calc_flag
_atom_site_refinement_flags
_atom_site_disorder_assembly
_atom_site_disorder_group
Co1 Co 0.67668(3) 0.91484(3) 0.21763(3) 0.01888(11) Uani 1 1 d . . .
P1 P 0.8997(2) 0.76647(18) 0.19564(14) 0.0148(4) Uani 0.829(8) 1 d P A 1
P2 P 0.62317(7) 0.75593(6) 0.10132(5) 0.01840(16) Uani 1 1 d . . .
P3 P 0.59036(6) 0.75185(6) 0.43389(5) 0.01742(15) Uani 1 1 d . . .
Cl1 Cl 0.65236(8) 1.10899(7) 0.17708(6) 0.03314(19) Uani 1 1 d . A .
O1 O 0.62463(18) 0.86208(16) 0.37436(14) 0.0209(4) Uani 1 1 d . A .
O2 O 0.57876(17) 0.86975(16) 0.15190(14) 0.0188(4) Uani 1 1 d . A .
B1 B 0.7858(3) 0.5727(3) 0.2678(2) 0.0160(5) Uani 1 1 d . . .
P4 P 0.9491(12) 0.7382(9) 0.1953(8) 0.0231(19) Uani 0.171(8) 1 d P A 2
O3 O 0.8432(11) 0.8544(12) 0.1570(9) 0.024(4) Uani 0.171(8) 1 d P A 2
C1 C 0.8510(2) 0.4219(2) 0.29291(19) 0.0165(5) Uani 1 1 d . A .
C2 C 0.9515(3) 0.3601(2) 0.3506(2) 0.0212(5) Uani 1 1 d . . .
H2 H 0.9803 0.4071 0.3746 0.025 Uiso 1 1 calc R A .
C3 C 1.0110(3) 0.2333(2) 0.3744(2) 0.0243(6) Uani 1 1 d . A .
H3 H 1.0797 0.1958 0.4127 0.029 Uiso 1 1 calc R . .
C4 C 0.9702(3) 0.1613(2) 0.3424(2) 0.0245(6) Uani 1 1 d . . .
H4 H 1.0099 0.0747 0.3588 0.029 Uiso 1 1 calc R A .
C5 C 0.8702(3) 0.2185(2) 0.2859(2) 0.0221(6) Uani 1 1 d . A .
H5 H 0.8406 0.1710 0.2635 0.027 Uiso 1 1 calc R . .
C6 C 0.8135(2) 0.3451(2) 0.2622(2) 0.0182(5) Uani 1 1 d . . .
H6 H 0.7457 0.3818 0.2230 0.022 Uiso 1 1 calc R A .
C7 C 0.9121(2) 0.6129(2) 0.2014(2) 0.0176(5) Uani 1 1 d . A .
H7A H 0.9352 0.5994 0.1250 0.021 Uiso 1 1 calc R B 1
H7B H 0.9879 0.5545 0.2338 0.021 Uiso 1 1 calc R B 1
C8 C 0.6787(3) 0.6141(2) 0.1906(2) 0.0191(5) Uani 1 1 d . A .
H8A H 0.5983 0.6066 0.2416 0.023 Uiso 1 1 calc R . .
H8B H 0.7157 0.5498 0.1446 0.023 Uiso 1 1 calc R . .
C9 C 0.7132(2) 0.6089(2) 0.3950(2) 0.0167(5) Uani 1 1 d . A .
H9A H 0.7865 0.5900 0.4282 0.020 Uiso 1 1 calc R . .
H9B H 0.6751 0.5479 0.4349 0.020 Uiso 1 1 calc R . .
C10 C 1.0911(3) 0.6581(3) 0.3294(3) 0.0352(7) Uani 1 1 d . A .
H10A H 1.1579 0.6828 0.2740 0.053 Uiso 1 1 calc R . .
H10B H 1.0997 0.5797 0.3184 0.053 Uiso 1 1 calc R . .
H10C H 1.1033 0.6496 0.4023 0.053 Uiso 1 1 calc R . .
C11 C 0.9550(3) 0.7546(2) 0.3192(2) 0.0215(5) Uani 1 1 d . . .
H11 H 0.8913 0.7326 0.3842 0.026 Uiso 1 1 calc R A 1
C12 C 0.9418(3) 0.8805(3) 0.3269(2) 0.0332(7) Uani 1 1 d . A .
H12A H 0.9584 0.8773 0.3967 0.050 Uiso 1 1 calc R . .
H12B H 0.8528 0.9408 0.3222 0.050 Uiso 1 1 calc R . .
H12C H 1.0059 0.9042 0.2666 0.050 Uiso 1 1 calc R . .
C13 C 1.1433(3) 0.6825(3) 0.0376(3) 0.0436(9) Uani 1 1 d . A .
H13A H 1.1084 0.6387 0.0125 0.065 Uiso 1 1 calc R . .
H13B H 1.1872 0.6292 0.0967 0.065 Uiso 1 1 calc R . .
H13C H 1.2067 0.7065 -0.0232 0.065 Uiso 1 1 calc R . .
C14 C 1.0317(3) 0.7955(3) 0.0792(2) 0.0330(7) Uani 1 1 d . . .
H14 H 1.0711 0.8355 0.1066 0.040 Uiso 1 1 calc R A 1
C15 C 0.9747(4) 0.8864(4) -0.0182(3) 0.0461(9) Uani 1 1 d . A .
H15A H 1.0419 0.9137 -0.0698 0.069 Uiso 1 1 calc R . .
H15B H 0.8981 0.9571 0.0088 0.069 Uiso 1 1 calc R . .
H15C H 0.9482 0.8457 -0.0552 0.069 Uiso 1 1 calc R . .
C16 C 0.8388(3) 0.6458(3) -0.0707(2) 0.0352(7) Uani 1 1 d . . .
H16A H 0.7867 0.6291 -0.1051 0.053 Uiso 1 1 calc R A .
H16B H 0.8711 0.5767 -0.0140 0.053 Uiso 1 1 calc R . .
H16C H 0.9136 0.6574 -0.1260 0.053 Uiso 1 1 calc R . .
C17 C 0.7533(3) 0.7609(2) -0.0194(2) 0.0240(6) Uani 1 1 d . A .
H17 H 0.8149 0.7785 0.0050 0.029 Uiso 1 1 calc R . .
C18 C 0.7002(3) 0.8708(3) -0.1058(2) 0.0373(8) Uani 1 1 d . . .
H18A H 0.7738 0.8856 -0.1604 0.056 Uiso 1 1 calc R A .
H18B H 0.6431 0.9433 -0.0707 0.056 Uiso 1 1 calc R . .
H18C H 0.6496 0.8539 -0.1417 0.056 Uiso 1 1 calc R . .
C19 C 0.5163(3) 0.6511(3) 0.0126(3) 0.0411(8) Uani 1 1 d . . .
H19A H 0.5341 0.5796 0.0703 0.062 Uiso 1 1 calc R A .
H19B H 0.5936 0.6382 -0.0485 0.062 Uiso 1 1 calc R . .
H19C H 0.4408 0.6627 -0.0130 0.062 Uiso 1 1 calc R . .
C20 C 0.4853(3) 0.7656(3) 0.0581(2) 0.0259(6) Uani 1 1 d . A .
H20 H 0.4668 0.8365 -0.0027 0.031 Uiso 1 1 calc R . .
C21 C 0.3607(3) 0.7923(3) 0.1501(2) 0.0313(7) Uani 1 1 d . . .
H21A H 0.2855 0.8093 0.1214 0.047 Uiso 1 1 calc R A .
H21B H 0.3448 0.8634 0.1795 0.047 Uiso 1 1 calc R . .
H21C H 0.3721 0.7212 0.2084 0.047 Uiso 1 1 calc R . .
C22 C 0.5488(3) 0.6337(3) 0.6533(2) 0.0282(6) Uani 1 1 d . . .
H22A H 0.6286 0.5601 0.6380 0.042 Uiso 1 1 calc R A .
H22B H 0.4749 0.6271 0.6394 0.042 Uiso 1 1 calc R . .
H22C H 0.5293 0.6422 0.7300 0.042 Uiso 1 1 calc R . .
C23 C 0.5700(3) 0.7462(2) 0.5790(2) 0.0228(6) Uani 1 1 d . A .
H23 H 0.4899 0.8198 0.6014 0.027 Uiso 1 1 calc R . .
C24 C 0.6868(3) 0.7572(3) 0.5977(2) 0.0321(7) Uani 1 1 d . . .
H24A H 0.6682 0.7682 0.6734 0.048 Uiso 1 1 calc R A .
H24B H 0.7009 0.8277 0.5480 0.048 Uiso 1 1 calc R . .
H24C H 0.7659 0.6827 0.5836 0.048 Uiso 1 1 calc R . .
C25 C 0.3282(3) 0.9002(3) 0.4421(3) 0.0388(8) Uani 1 1 d . . .
H25A H 0.2530 0.9249 0.4105 0.058 Uiso 1 1 calc R A .
H25B H 0.3636 0.9636 0.4164 0.058 Uiso 1 1 calc R . .
H25C H 0.2999 0.8894 0.5220 0.058 Uiso 1 1 calc R . .
C26 C 0.4345(3) 0.7802(2) 0.4071(2) 0.0221(6) Uani 1 1 d . A .
H26 H 0.4493 0.7936 0.3258 0.026 Uiso 1 1 calc R . .
C27 C 0.3857(3) 0.6767(3) 0.4491(2) 0.0248(6) Uani 1 1 d . . .
H27A H 0.3599 0.6650 0.5291 0.037 Uiso 1 1 calc R A .
H27B H 0.4562 0.6009 0.4254 0.037 Uiso 1 1 calc R . .
H27C H 0.3097 0.6978 0.4196 0.037 Uiso 1 1 calc R . .

loop_
_atom_site_aniso_label
_atom_site_aniso_U_11
_atom_site_aniso_U_22
_atom_site_aniso_U_33
_atom_site_aniso_U_23
_atom_site_aniso_U_13
_atom_site_aniso_U_12
Co1 0.0224(2) 0.0225(2) 0.01501(18) -0.00166(14) -0.00164(14) -0.01421(16)
P1 0.0148(8) 0.0139(9) 0.0148(5) -0.0014(5) -0.0016(7) -0.0067(8)
P2 0.0187(3) 0.0160(3) 0.0190(3) -0.0021(2) -0.0058(3) -0.0050(3)
P3 0.0184(3) 0.0155(3) 0.0168(3) -0.0032(2) -0.0001(3) -0.0076(3)
Cl1 0.0541(5) 0.0275(4) 0.0280(4) 0.0045(3) -0.0158(3) -0.0257(4)
O1 0.0232(10) 0.0191(9) 0.0185(9) -0.0020(7) 0.0002(7) -0.0107(8)
O2 0.0155(9) 0.0183(9) 0.0215(9) -0.0047(7) -0.0041(7) -0.0050(7)
B1 0.0158(13) 0.0137(13) 0.0175(13) -0.0025(10) -0.0026(11) -0.0056(11)
P4 0.019(5) 0.018(4) 0.027(3) -0.009(3) 0.003(4) -0.006(3)
O3 0.018(6) 0.035(9) 0.023(6) -0.006(6) 0.000(5) -0.015(6)
C1 0.0159(12) 0.0167(12) 0.0139(11) -0.0035(9) 0.0031(9) -0.0077(10)
C2 0.0218(13) 0.0200(13) 0.0217(13) -0.0022(10) -0.0050(11) -0.0090(11)
C3 0.0223(14) 0.0207(14) 0.0242(13) 0.0015(11) -0.0059(11) -0.0061(11)
C4 0.0270(15) 0.0154(13) 0.0251(14) -0.0010(11) -0.0018(11) -0.0074(11)
C5 0.0269(14) 0.0191(13) 0.0210(13) -0.0039(10) -0.0010(11) -0.0122(11)
C6 0.0177(13) 0.0190(13) 0.0169(12) -0.0024(10) -0.0013(10) -0.0084(10)
C7 0.0159(12) 0.0149(12) 0.0211(12) -0.0042(10) -0.0016(10) -0.0064(10)
C8 0.0199(13) 0.0155(12) 0.0197(12) -0.0018(10) -0.0055(10) -0.0052(10)
C9 0.0161(12) 0.0138(12) 0.0185(12) -0.0014(9) -0.0024(10) -0.0061(10)
C10 0.0338(17) 0.0379(18) 0.0405(17) -0.0051(14) -0.0136(14) -0.0172(15)
C11 0.0248(14) 0.0240(14) 0.0189(12) -0.0034(10) -0.0029(11) -0.0138(12)
C12 0.054(2) 0.0288(16) 0.0274(15) -0.0021(12) -0.0145(14) -0.0228(15)
C13 0.0349(18) 0.047(2) 0.050(2) -0.0124(17) 0.0084(16) -0.0266(17)
C14 0.0382(18) 0.0377(18) 0.0275(15) -0.0040(13) 0.0001(13) -0.0248(15)
C15 0.041(2) 0.055(2) 0.0368(18) 0.0100(16) -0.0059(16) -0.0275(18)
C16 0.0378(18) 0.0334(17) 0.0244(15) -0.0104(13) -0.0010(13) -0.0063(14)
C17 0.0234(14) 0.0220(14) 0.0194(13) -0.0015(11) -0.0048(11) -0.0040(11)
C18 0.0341(17) 0.0321(18) 0.0272(15) 0.0061(13) -0.0039(13) -0.0058(14)
C19 0.047(2) 0.0321(18) 0.056(2) -0.0110(16) -0.0306(17) -0.0108(16)
C20 0.0282(15) 0.0244(15) 0.0298(15) -0.0022(12) -0.0137(12) -0.0110(12)
C21 0.0221(15) 0.0356(17) 0.0383(17) 0.0015(13) -0.0132(13) -0.0135(13)
C22 0.0338(16) 0.0312(16) 0.0203(13) -0.0008(11) -0.0038(12) -0.0170(13)
C23 0.0252(14) 0.0225(14) 0.0171(12) -0.0050(10) 0.0011(11) -0.0093(12)
C24 0.0465(19) 0.0405(18) 0.0205(13) -0.0049(12) -0.0052(13) -0.0283(16)
C25 0.0221(15) 0.0256(16) 0.059(2) -0.0102(15) -0.0010(15) -0.0046(13)
C26 0.0190(13) 0.0215(14) 0.0226(13) -0.0020(11) -0.0015(11) -0.0085(11)
C27 0.0221(14) 0.0266(15) 0.0264(14) -0.0035(11) -0.0022(11) -0.0127(12)

loop_
_atom_type_symbol
_atom_type_description
_atom_type_scat_dispersion_real
_atom_type_scat_dispersion_imag
_atom_type_scat_source
C C 0.0033 0.0016 'International Tables Vol C Tables 4.2.6.8 and 6.1.1.4'
H H 0.0000 0.0000 'International Tables Vol C Tables 4.2.6.8 and 6.1.1.4'
B B 0.0013 0.0007 'International Tables Vol C Tables 4.2.6.8 and 6.1.1.4'
O O 0.0106 0.0060 'International Tables Vol C Tables 4.2.6.8 and 6.1.1.4'
P P 0.1023 0.0942 'International Tables Vol C Tables 4.2.6.8 and 6.1.1.4'
Cl Cl 0.1484 0.1585 'International Tables Vol C Tables 4.2.6.8 and 6.1.1.4'
Co Co 0.3494 0.9721 'International Tables Vol C Tables 4.2.6.8 and 6.1.1.4'

loop_
_geom_angle_atom_site_label_1
_geom_angle_atom_site_label_2
_geom_angle_atom_site_label_3
_geom_angle
_geom_angle_site_symmetry_1
_geom_angle_site_symmetry_3
_geom_angle_publ_flag
O3 Co1 O1 117.1(4) . . ?
O3 Co1 O2 110.2(4) . . ?
O1 Co1 O2 104.46(7) . . ?
O3 Co1 Cl1 96.1(4) . . ?
O1 Co1 Cl1 112.67(6) . . ?
O2 Co1 Cl1 116.86(6) . . ?
O3 Co1 P1 23.6(4) . . ?
O1 Co1 P1 95.79(7) . . ?
O2 Co1 P1 109.09(7) . . ?
Cl1 Co1 P1 115.48(5) . . ?
C7 P1 C11 104.34(15) . . ?
C7 P1 C14 108.62(16) . . ?
C11 P1 C14 103.21(16) . . ?
C7 P1 Co1 112.36(11) . . ?
C11 P1 Co1 106.17(12) . . ?
C14 P1 Co1 120.48(13) . . ?
O2 P2 C8 114.78(11) . . ?
O2 P2 C17 107.14(12) . . ?
C8 P2 C17 110.10(12) . . ?
O2 P2 C20 108.30(12) . . ?
C8 P2 C20 108.04(12) . . ?
C17 P2 C20 108.32(13) . . ?
O1 P3 C9 114.18(11) . . ?
O1 P3 C23 106.29(11) . . ?
C9 P3 C23 108.99(12) . . ?
O1 P3 C26 107.55(11) . . ?
C9 P3 C26 109.95(12) . . ?
C23 P3 C26 109.78(12) . . ?
P3 O1 Co1 129.20(11) . . ?
P2 O2 Co1 129.48(11) . . ?
C1 B1 C8 107.2(2) . . ?
C1 B1 C7 105.25(19) . . ?
C8 B1 C7 112.1(2) . . ?
C1 B1 C9 102.12(19) . . ?
C8 B1 C9 113.3(2) . . ?
C7 B1 C9 115.6(2) . . ?
O3 P4 C14 77.2(6) . . ?
O3 P4 C11 105.8(7) . . ?
C14 P4 C11 119.9(7) . . ?
O3 P4 C7 109.1(8) . . ?
C14 P4 C7 121.4(6) . . ?
C11 P4 C7 113.9(6) . . ?
P4 O3 Co1 128.6(7) . . ?
C2 C1 C6 114.4(2) . . ?
C2 C1 B1 120.2(2) . . ?
C6 C1 B1 125.4(2) . . ?
C3 C2 C1 123.3(3) . . ?
C3 C2 H2 118.4 . . ?
C1 C2 H2 118.4 . . ?
C4 C3 C2 120.1(3) . . ?
C4 C3 H3 119.9 . . ?
C2 C3 H3 120.0 . . ?
C3 C4 C5 118.7(3) . . ?
C3 C4 H4 120.7 . . ?
C5 C4 H4 120.7 . . ?
C6 C5 C4 120.1(2) . . ?
C6 C5 H5 120.0 . . ?
C4 C5 H5 120.0 . . ?
C5 C6 C1 123.5(2) . . ?
C5 C6 H6 118.3 . . ?
C1 C6 H6 118.3 . . ?
B1 C7 P4 134.6(4) . . ?
B1 C7 P1 121.01(18) . . ?
P4 C7 P1 16.6(4) . . ?
B1 C7 H7A 107.1 . . ?
P4 C7 H7A 106.1 . . ?
P1 C7 H7A 107.1 . . ?
B1 C7 H7B 107.1 . . ?
P4 C7 H7B 91.9 . . ?
P1 C7 H7B 107.1 . . ?
H7A C7 H7B 106.8 . . ?
B1 C8 P2 126.27(18) . . ?
B1 C8 H8A 105.7 . . ?
P2 C8 H8A 105.7 . . ?
B1 C8 H8B 105.7 . . ?
P2 C8 H8B 105.7 . . ?
H8A C8 H8B 106.2 . . ?
B1 C9 P3 128.37(17) . . ?
B1 C9 H9A 105.2 . . ?
P3 C9 H9A 105.2 . . ?
B1 C9 H9B 105.2 . . ?
P3 C9 H9B 105.2 . . ?
H9A C9 H9B 105.9 . . ?
C11 C10 H10A 109.5 . . ?
C11 C10 H10B 109.5 . . ?
H10A C10 H10B 109.5 . . ?
C11 C10 H10C 109.5 . . ?
H10A C10 H10C 109.5 . . ?
H10B C10 H10C 109.5 . . ?
C10 C11 C12 110.9(2) . . ?
C10 C11 P4 100.7(5) . . ?
C12 C11 P4 115.8(4) . . ?
C10 C11 P1 116.5(2) . . ?
C12 C11 P1 109.27(19) . . ?
P4 C11 P1 16.0(4) . . ?
C10 C11 H11 106.5 . . ?
C12 C11 H11 106.5 . . ?
P4 C11 H11 115.9 . . ?
P1 C11 H11 106.5 . . ?
C11 C12 H12A 109.5 . . ?
C11 C12 H12B 109.5 . . ?
H12A C12 H12B 109.5 . . ?
C11 C12 H12C 109.5 . . ?
H12A C12 H12C 109.5 . . ?
H12B C12 H12C 109.5 . . ?
C14 C13 H13A 109.5 . . ?
C14 C13 H13B 109.5 . . ?
H13A C13 H13B 109.5 . . ?
C14 C13 H13C 109.5 . . ?
H13A C13 H13C 109.5 . . ?
H13B C13 H13C 109.5 . . ?
C13 C14 C15 108.9(3) . . ?
C13 C14 P4 103.2(4) . . ?
C15 C14 P4 127.1(5) . . ?
C13 C14 P1 115.2(2) . . ?
C15 C14 P1 111.8(2) . . ?
P4 C14 P1 15.7(4) . . ?
C13 C14 H14 106.8 . . ?
C15 C14 H14 106.8 . . ?
P4 C14 H14 102.5 . . ?
P1 C14 H14 106.8 . . ?
C14 C15 H15A 109.5 . . ?
C14 C15 H15B 109.5 . . ?
H15A C15 H15B 109.5 . . ?
C14 C15 H15C 109.5 . . ?
H15A C15 H15C 109.5 . . ?
H15B C15 H15C 109.5 . . ?
C17 C16 H16A 109.5 . . ?
C17 C16 H16B 109.5 . . ?
H16A C16 H16B 109.5 . . ?
C17 C16 H16C 109.5 . . ?
H16A C16 H16C 109.5 . . ?
H16B C16 H16C 109.5 . . ?
C16 C17 C18 110.9(2) . . ?
C16 C17 P2 118.7(2) . . ?
C18 C17 P2 110.7(2) . . ?
C16 C17 H17 105.1 . . ?
C18 C17 H17 105.1 . . ?
P2 C17 H17 105.1 . . ?
C17 C18 H18A 109.5 . . ?
C17 C18 H18B 109.5 . . ?
H18A C18 H18B 109.5 . . ?
C17 C18 H18C 109.5 . . ?
H18A C18 H18C 109.5 . . ?
H18B C18 H18C 109.5 . . ?
C20 C19 H19A 109.5 . . ?
C20 C19 H19B 109.5 . . ?
H19A C19 H19B 109.5 . . ?
C20 C19 H19C 109.5 . . ?
H19A C19 H19C 109.5 . . ?
H19B C19 H19C 109.5 . . ?
C21 C20 C19 110.9(3) . . ?
C21 C20 P2 111.44(19) . . ?
C19 C20 P2 112.7(2) . . ?
C21 C20 H20 107.1 . . ?
C19 C20 H20 107.1 . . ?
P2 C20 H20 107.1 . . ?
C20 C21 H21A 109.5 . . ?
C20 C21 H21B 109.5 . . ?
H21A C21 H21B 109.5 . . ?
C20 C21 H21C 109.5 . . ?
H21A C21 H21C 109.5 . . ?
H21B C21 H21C 109.5 . . ?
C23 C22 H22A 109.5 . . ?
C23 C22 H22B 109.5 . . ?
H22A C22 H22B 109.5 . . ?
C23 C22 H22C 109.5 . . ?
H22A C22 H22C 109.5 . . ?
H22B C22 H22C 109.5 . . ?
C24 C23 C22 110.5(2) . . ?
C24 C23 P3 109.98(18) . . ?
C22 C23 P3 114.78(19) . . ?
C24 C23 H23 107.1 . . ?
C22 C23 H23 107.1 . . ?
P3 C23 H23 107.1 . . ?
C23 C24 H24A 109.5 . . ?
C23 C24 H24B 109.5 . . ?
H24A C24 H24B 109.5 . . ?
C23 C24 H24C 109.5 . . ?
H24A C24 H24C 109.5 . . ?
H24B C24 H24C 109.5 . . ?
C26 C25 H25A 109.5 . . ?
C26 C25 H25B 109.5 . . ?
H25A C25 H25B 109.5 . . ?
C26 C25 H25C 109.5 . . ?
H25A C25 H25C 109.5 . . ?
H25B C25 H25C 109.5 . . ?
C25 C26 C27 111.6(2) . . ?
C25 C26 P3 110.5(2) . . ?
C27 C26 P3 117.43(19) . . ?
C25 C26 H26 105.4 . . ?
C27 C26 H26 105.4 . . ?
P3 C26 H26 105.4 . . ?
C26 C27 H27A 109.5 . . ?
C26 C27 H27B 109.5 . . ?
H27A C27 H27B 109.5 . . ?
C26 C27 H27C 109.5 . . ?
H27A C27 H27C 109.5 . . ?
H27B C27 H27C 109.5 . . ?

loop_
_geom_bond_atom_site_label_1
_geom_bond_atom_site_label_2
_geom_bond_distance
_geom_bond_site_symmetry_2
_geom_bond_publ_flag
Co1 O3 1.736(11) . ?
Co1 O1 1.9527(17) . ?
Co1 O2 1.9620(18) . ?
Co1 Cl1 2.2223(8) . ?
Co1 P1 2.400(2) . ?
P1 C7 1.828(3) . ?
P1 C11 1.873(3) . ?
P1 C14 1.877(3) . ?
P2 O2 1.5327(19) . ?
P2 C8 1.785(3) . ?
P2 C17 1.819(3) . ?
P2 C20 1.819(3) . ?
P3 O1 1.5296(18) . ?
P3 C9 1.792(3) . ?
P3 C23 1.822(3) . ?
P3 C26 1.826(3) . ?
B1 C1 1.650(4) . ?
B1 C8 1.671(4) . ?
B1 C7 1.670(4) . ?
B1 C9 1.692(4) . ?
P4 O3 1.499(17) . ?
P4 C14 1.680(10) . ?
P4 C11 1.716(11) . ?
P4 C7 1.771(10) . ?
C1 C2 1.404(4) . ?
C1 C6 1.404(3) . ?
C2 C3 1.391(4) . ?
C2 H2 0.9500 . ?
C3 C4 1.388(4) . ?
C3 H3 0.9500 . ?
C4 C5 1.389(4) . ?
C4 H4 0.9500 . ?
C5 C6 1.387(4) . ?
C5 H5 0.9500 . ?
C6 H6 0.9500 . ?
C7 H7A 0.9900 . ?
C7 H7B 0.9900 . ?
C8 H8A 0.9900 . ?
C8 H8B 0.9900 . ?
C9 H9A 0.9900 . ?
C9 H9B 0.9900 . ?
C10 C11 1.521(4) . ?
C10 H10A 0.9800 . ?
C10 H10B 0.9800 . ?
C10 H10C 0.9800 . ?
C11 C12 1.531(4) . ?
C11 H11 1.0000 . ?
C12 H12A 0.9800 . ?
C12 H12B 0.9800 . ?
C12 H12C 0.9800 . ?
C13 C14 1.513(5) . ?
C13 H13A 0.9800 . ?
C13 H13B 0.9800 . ?
C13 H13C 0.9800 . ?
C14 C15 1.549(4) . ?
C14 H14 1.0000 . ?
C15 H15A 0.9800 . ?
C15 H15B 0.9800 . ?
C15 H15C 0.9800 . ?
C16 C17 1.520(4) . ?
C16 H16A 0.9800 . ?
C16 H16B 0.9800 . ?
C16 H16C 0.9800 . ?
C17 C18 1.532(4) . ?
C17 H17 1.0000 . ?
C18 H18A 0.9800 . ?
C18 H18B 0.9800 . ?
C18 H18C 0.9800 . ?
C19 C20 1.543(4) . ?
C19 H19A 0.9800 . ?
C19 H19B 0.9800 . ?
C19 H19C 0.9800 . ?
C20 C21 1.532(4) . ?
C20 H20 1.0000 . ?
C21 H21A 0.9800 . ?
C21 H21B 0.9800 . ?
C21 H21C 0.9800 . ?
C22 C23 1.535(4) . ?
C22 H22A 0.9800 . ?
C22 H22B 0.9800 . ?
C22 H22C 0.9800 . ?
C23 C24 1.532(4) . ?
C23 H23 1.0000 . ?
C24 H24A 0.9800 . ?
C24 H24B 0.9800 . ?
C24 H24C 0.9800 . ?
C25 C26 1.524(4) . ?
C25 H25A 0.9800 . ?
C25 H25B 0.9800 . ?
C25 H25C 0.9800 . ?
C26 C27 1.532(4) . ?
C26 H26 1.0000 . ?
C27 H27A 0.9800 . ?
C27 H27B 0.9800 . ?
C27 H27C 0.9800 . ?
